data_7007293
loop_
_publ_author_name
'Haukka, Matti'
'Jakonen, Minna'
'Nivaj\"arvi, Taina'
'Kallinen, Mirja'

_publ_section_title
;
 The subtle effects of iron-containing metal surfaces on the reductive
 carbonylation of RuCl3.
;
_journal_issue 26
_journal_name_full 'Dalton transactions (Cambridge, England : 2003)'
_journal_page_first 3212
_journal_page_last 3220
_journal_paper_doi 10.1039/b602834a
_journal_year 2006
_chemical_formula_moiety 'Cl2 Fe H8 O4, C3 Cl3 O3 Ru, 2(H2 O)'
_chemical_formula_sum 'C3 H12 Cl5 Fe O9 Ru'
_chemical_formula_weight 526.30
_chemical_name_systematic
;
?
;
_space_group_IT_number 14
_symmetry_cell_setting monoclinic
_symmetry_space_group_name_Hall '-P 2yn'
_symmetry_space_group_name_H-M 'P 1 21/n 1'
_atom_sites_solution_hydrogens geom
_atom_sites_solution_primary direct
_atom_sites_solution_secondary difmap
_audit_creation_method SHELXL-97
_cell_angle_alpha 90.00
_cell_angle_beta 107.635(2)
_cell_angle_gamma 90.00
_cell_formula_units_Z 4
_cell_length_a 11.7975(5)
_cell_length_b 9.4944(2)
_cell_length_c 15.1011(6)
_cell_measurement_temperature 120(2)
_cell_volume 1611.99(10)
_computing_cell_refinement 'Denzo/Scalepack (Otwinowski & Minor, 1997)'
_computing_data_collection 'Collect (Nonius BV, 1997-2000)'
_computing_data_reduction 'Denzo/Scalepack (Otwinowski & Minor, 1997)'
_computing_molecular_graphics 'Diamond v.3.0e (Crystal Impact GbR, 2005)'
_computing_publication_material 'SHELXL-97 (Sheldrick, 1997)'
_computing_structure_refinement 'SHELXL-97 (Sheldrick, 1997)'
_computing_structure_solution 'SIR97 (Altomare et al., 1997)'
_diffrn_ambient_temperature 120(2)
_diffrn_detector_area_resol_mean 9
_diffrn_measured_fraction_theta_full 0.995
_diffrn_measured_fraction_theta_max 0.995
_diffrn_measurement_device '95mm CCD camera on \k-goniostat'
_diffrn_measurement_device_type 'Nonius KappaCCD'
_diffrn_measurement_method '\f scans and \w scans with \k offset'
_diffrn_radiation_monochromator 'horizontally mounted graphite crystal'
_diffrn_radiation_source 'fine-focus sealed tube'
_diffrn_radiation_type MoK\a
_diffrn_radiation_wavelength 0.71073
_diffrn_reflns_av_R_equivalents 0.0352
_diffrn_reflns_av_sigmaI/netI 0.0337
_diffrn_reflns_limit_h_max 15
_diffrn_reflns_limit_h_min -14
_diffrn_reflns_limit_k_max 11
_diffrn_reflns_limit_k_min -12
_diffrn_reflns_limit_l_max 19
_diffrn_reflns_limit_l_min -17
_diffrn_reflns_number 11762
_diffrn_reflns_theta_full 27.47
_diffrn_reflns_theta_max 27.47
_diffrn_reflns_theta_min 3.86
_exptl_absorpt_coefficient_mu 2.693
_exptl_absorpt_correction_T_max 0.8749
_exptl_absorpt_correction_T_min 0.6802
_exptl_absorpt_correction_type multi-scan
_exptl_absorpt_process_details 'Xprep in Shelxtl v.6.14-1 (Sheldrick, 2005)'
_exptl_crystal_colour block
_exptl_crystal_density_diffrn 2.169
_exptl_crystal_density_method 'not measured'
_exptl_crystal_description 'orange yellow'
_exptl_crystal_F_000 1028
_exptl_crystal_size_max 0.16
_exptl_crystal_size_mid 0.10
_exptl_crystal_size_min 0.05
_refine_diff_density_max 0.430
_refine_diff_density_min -0.953
_refine_diff_density_rms 0.109
_refine_ls_extinction_method none
_refine_ls_goodness_of_fit_ref 1.112
_refine_ls_hydrogen_treatment constr
_refine_ls_matrix_type full
_refine_ls_number_parameters 172
_refine_ls_number_reflns 3676
_refine_ls_number_restraints 0
_refine_ls_restrained_S_all 1.112
_refine_ls_R_factor_all 0.0309
_refine_ls_R_factor_gt 0.0251
_refine_ls_shift/su_max 0.001
_refine_ls_shift/su_mean 0.000
_refine_ls_structure_factor_coef Fsqd
_refine_ls_weighting_details 'calc w=1/[\s^2^(Fo^2^)+(0.0219P)^2^+0.8994P] where P=(Fo^2^+2Fc^2^)/3'
_refine_ls_weighting_scheme calc
_refine_ls_wR_factor_gt 0.0567
_refine_ls_wR_factor_ref 0.0591
_reflns_number_gt 3256
_reflns_number_total 3676
_reflns_threshold_expression >2sigma(I)
_cod_data_source_file b602834a.txt
_cod_data_source_block compound_6
_cod_original_sg_symbol_H-M 'P 21/n'
_cod_database_code 7007293

loop_
_symmetry_equiv_pos_as_xyz
'x, y, z'
'-x+1/2, y+1/2, -z+1/2'
'-x, -y, -z'
'x-1/2, -y-1/2, z-1/2'

loop_
_atom_site_label
_atom_site_type_symbol
_atom_site_fract_x
_atom_site_fract_y
_atom_site_fract_z
_atom_site_U_iso_or_equiv
_atom_site_adp_type
_atom_site_occupancy
_atom_site_symmetry_multiplicity
_atom_site_calc_flag
_atom_site_refinement_flags
_atom_site_disorder_assembly
_atom_site_disorder_group
Ru1 Ru -0.249867(16) 0.799622(18) 0.351637(13) 0.01223(7) Uani 1 1 d . . .
Fe1 Fe -0.25743(3) 0.31816(3) 0.58816(2) 0.01357(9) Uani 1 1 d . . .
Cl1 Cl -0.37545(5) 0.87211(6) 0.44453(4) 0.01687(13) Uani 1 1 d . . .
Cl2 Cl -0.35450(5) 0.57728(6) 0.32322(4) 0.01804(13) Uani 1 1 d . . .
Cl3 Cl -0.10963(5) 0.69791(6) 0.48843(4) 0.01603(12) Uani 1 1 d . . .
Cl4 Cl -0.16241(5) 0.45906(6) 0.70734(4) 0.02059(13) Uani 1 1 d . . .
Cl5 Cl -0.13625(5) 0.12381(6) 0.63111(4) 0.02051(13) Uani 1 1 d . . .
O1 O -0.10404(16) 0.70228(18) 0.22932(13) 0.0244(4) Uani 1 1 d . . .
O2 O -0.11923(17) 1.07824(19) 0.40380(13) 0.0266(4) Uani 1 1 d . . .
O3 O -0.42598(16) 0.91261(19) 0.17633(13) 0.0241(4) Uani 1 1 d . . .
O4 O -0.36918(15) 0.20466(16) 0.47938(12) 0.0180(4) Uani 1 1 d . . .
H4A H -0.4311 0.2347 0.4461 0.027 Uiso 1 1 d . . .
H4B H -0.3664 0.1196 0.4705 0.027 Uiso 1 1 d . . .
O5 O -0.36474(15) 0.48039(16) 0.52069(12) 0.0180(4) Uani 1 1 d . . .
H5A H -0.3899 0.5424 0.5464 0.027 Uiso 1 1 d . . .
H5B H -0.3649 0.5131 0.4741 0.027 Uiso 1 1 d . . .
O6 O -0.15841(15) 0.37345(16) 0.50155(12) 0.0191(4) Uani 1 1 d . . .
H6A H -0.1461 0.4578 0.4968 0.029 Uiso 1 1 d . . .
H6B H -0.0915 0.3386 0.5163 0.029 Uiso 1 1 d . . .
O7 O -0.37714(15) 0.27134(19) 0.65391(12) 0.0214(4) Uani 1 1 d . . .
H7A H -0.4423 0.2303 0.6316 0.032 Uiso 1 1 d . . .
H7B H -0.3674 0.2715 0.7095 0.032 Uiso 1 1 d . . .
O98 O -0.42095(16) 0.68128(17) 0.62919(12) 0.0206(4) Uani 1 1 d . . .
H98A H -0.4266 0.6583 0.6820 0.031 Uiso 1 1 d . . .
H98B H -0.3550 0.7331 0.6423 0.031 Uiso 1 1 d . . .
O99 O -0.30560(17) 0.30361(16) 0.83592(12) 0.0218(4) Uani 1 1 d . . .
H99A H -0.3031 0.3885 0.8514 0.033 Uiso 1 1 d . . .
H99B H -0.3354 0.2561 0.8702 0.033 Uiso 1 1 d . . .
C1 C -0.1545(2) 0.7396(2) 0.27678(17) 0.0164(5) Uani 1 1 d . . .
C2 C -0.1665(2) 0.9750(3) 0.38241(16) 0.0169(5) Uani 1 1 d . . .
C3 C -0.3611(2) 0.8731(2) 0.24287(18) 0.0171(5) Uani 1 1 d . . .

loop_
_atom_site_aniso_label
_atom_site_aniso_U_11
_atom_site_aniso_U_22
_atom_site_aniso_U_33
_atom_site_aniso_U_23
_atom_site_aniso_U_13
_atom_site_aniso_U_12
Ru1 0.01295(11) 0.01210(11) 0.01164(11) 0.00047(6) 0.00375(8) -0.00059(6)
Fe1 0.01314(17) 0.01346(17) 0.01471(18) 0.00099(12) 0.00510(14) 0.00011(12)
Cl1 0.0165(3) 0.0176(3) 0.0175(3) -0.0033(2) 0.0067(2) -0.0006(2)
Cl2 0.0213(3) 0.0153(3) 0.0182(3) -0.0025(2) 0.0069(2) -0.0043(2)
Cl3 0.0146(3) 0.0181(3) 0.0147(3) 0.0026(2) 0.0036(2) 0.0015(2)
Cl4 0.0197(3) 0.0190(3) 0.0216(3) -0.0024(2) 0.0039(2) -0.0025(2)
Cl5 0.0209(3) 0.0152(3) 0.0241(3) 0.0030(2) 0.0049(2) 0.0028(2)
O1 0.0246(10) 0.0285(10) 0.0234(10) -0.0001(8) 0.0124(8) 0.0019(7)
O2 0.0339(11) 0.0225(10) 0.0242(10) -0.0036(8) 0.0099(8) -0.0092(8)
O3 0.0210(9) 0.0286(10) 0.0200(10) 0.0016(8) 0.0019(8) 0.0052(7)
O4 0.0185(9) 0.0149(8) 0.0182(9) -0.0011(6) 0.0019(7) 0.0020(6)
O5 0.0222(9) 0.0176(8) 0.0159(9) 0.0016(7) 0.0085(7) 0.0055(6)
O6 0.0186(9) 0.0162(8) 0.0248(10) 0.0057(7) 0.0103(8) 0.0035(6)
O7 0.0172(9) 0.0339(10) 0.0144(9) -0.0023(7) 0.0067(7) -0.0083(7)
O98 0.0201(9) 0.0239(9) 0.0165(9) -0.0021(7) 0.0039(7) 0.0004(7)
O99 0.0315(11) 0.0176(9) 0.0177(9) 0.0002(7) 0.0097(8) -0.0012(7)
C1 0.0203(12) 0.0118(11) 0.0142(12) 0.0017(9) 0.0011(10) -0.0028(9)
C2 0.0176(12) 0.0206(12) 0.0128(12) 0.0016(9) 0.0052(10) 0.0026(9)
C3 0.0185(12) 0.0156(12) 0.0193(13) -0.0038(9) 0.0091(11) -0.0020(9)

loop_
_atom_type_symbol
_atom_type_description
_atom_type_scat_dispersion_real
_atom_type_scat_dispersion_imag
_atom_type_scat_source
C C 0.0033 0.0016 'International Tables Vol C Tables 4.2.6.8 and 6.1.1.4'
H H 0.0000 0.0000 'International Tables Vol C Tables 4.2.6.8 and 6.1.1.4'
O O 0.0106 0.0060 'International Tables Vol C Tables 4.2.6.8 and 6.1.1.4'
Cl Cl 0.1484 0.1585 'International Tables Vol C Tables 4.2.6.8 and 6.1.1.4'
Fe Fe 0.3463 0.8444 'International Tables Vol C Tables 4.2.6.8 and 6.1.1.4'
Ru Ru -1.2594 0.8363 'International Tables Vol C Tables 4.2.6.8 and 6.1.1.4'

loop_
_geom_angle_atom_site_label_1
_geom_angle_atom_site_label_2
_geom_angle_atom_site_label_3
_geom_angle
_geom_angle_site_symmetry_1
_geom_angle_site_symmetry_3
_geom_angle_publ_flag
C3 Ru1 C1 88.54(10) . . ?
C3 Ru1 C2 93.44(10) . . ?
C1 Ru1 C2 92.98(10) . . ?
C3 Ru1 Cl2 89.15(7) . . ?
C1 Ru1 Cl2 89.70(7) . . ?
C2 Ru1 Cl2 176.32(7) . . ?
C3 Ru1 Cl3 178.07(7) . . ?
C1 Ru1 Cl3 90.76(7) . . ?
C2 Ru1 Cl3 88.39(7) . . ?
Cl2 Ru1 Cl3 89.048(19) . . ?
C3 Ru1 Cl1 90.72(7) . . ?
C1 Ru1 Cl1 178.48(7) . . ?
C2 Ru1 Cl1 88.39(7) . . ?
Cl2 Ru1 Cl1 88.97(2) . . ?
Cl3 Ru1 Cl1 89.94(2) . . ?
O7 Fe1 O5 89.49(7) . . ?
O7 Fe1 O6 170.45(7) . . ?
O5 Fe1 O6 82.97(7) . . ?
O7 Fe1 O4 84.42(7) . . ?
O5 Fe1 O4 81.28(6) . . ?
O6 Fe1 O4 88.64(7) . . ?
O7 Fe1 Cl4 89.47(5) . . ?
O5 Fe1 Cl4 91.93(5) . . ?
O6 Fe1 Cl4 96.60(5) . . ?
O4 Fe1 Cl4 170.88(5) . . ?
O7 Fe1 Cl5 98.80(6) . . ?
O5 Fe1 Cl5 167.28(5) . . ?
O6 Fe1 Cl5 87.72(5) . . ?
O4 Fe1 Cl5 89.90(5) . . ?
Cl4 Fe1 Cl5 97.74(2) . . ?
Fe1 O4 H4A 123.5 . . ?
Fe1 O4 H4B 126.5 . . ?
H4A O4 H4B 108.7 . . ?
Fe1 O5 H5A 124.6 . . ?
Fe1 O5 H5B 125.9 . . ?
H5A O5 H5B 104.1 . . ?
Fe1 O6 H6A 116.8 . . ?
Fe1 O6 H6B 114.0 . . ?
H6A O6 H6B 103.7 . . ?
Fe1 O7 H7A 127.0 . . ?
Fe1 O7 H7B 127.6 . . ?
H7A O7 H7B 104.1 . . ?
H98A O98 H98B 104.2 . . ?
H99A O99 H99B 109.3 . . ?
O1 C1 Ru1 176.3(2) . . ?
O2 C2 Ru1 177.0(2) . . ?
O3 C3 Ru1 177.3(2) . . ?

loop_
_geom_bond_atom_site_label_1
_geom_bond_atom_site_label_2
_geom_bond_distance
_geom_bond_site_symmetry_2
_geom_bond_publ_flag
Ru1 C3 1.898(3) . ?
Ru1 C1 1.907(3) . ?
Ru1 C2 1.918(2) . ?
Ru1 Cl2 2.4173(6) . ?
Ru1 Cl3 2.4220(6) . ?
Ru1 Cl1 2.4281(6) . ?
Fe1 O7 2.0069(17) . ?
Fe1 O5 2.0571(16) . ?
Fe1 O6 2.0680(17) . ?
Fe1 O4 2.0702(17) . ?
Fe1 Cl4 2.2501(7) . ?
Fe1 Cl5 2.3038(6) . ?
O1 C1 1.119(3) . ?
O2 C2 1.125(3) . ?
O3 C3 1.127(3) . ?
O4 H4A 0.8035 . ?
O4 H4B 0.8211 . ?
O5 H5A 0.8095 . ?
O5 H5B 0.7683 . ?
O6 H6A 0.8205 . ?
O6 H6B 0.8219 . ?
O7 H7A 0.8364 . ?
O7 H7B 0.8124 . ?
O98 H98A 0.8493 . ?
O98 H98B 0.8902 . ?
O99 H99A 0.8371 . ?
O99 H99B 0.8400 . ?

loop_
_geom_hbond_atom_site_label_D
_geom_hbond_atom_site_label_H
_geom_hbond_atom_site_label_A
_geom_hbond_distance_DH
_geom_hbond_distance_HA
_geom_hbond_distance_DA
_geom_hbond_angle_DHA
_geom_hbond_site_symmetry_A
O4 H4A O98 0.80 1.94 2.744(2) 176.1 3_466
O4 H4B Cl1 0.82 2.38 3.1981(16) 175.2 1_545
O5 H5A O98 0.81 1.93 2.724(2) 168.0 .
O5 H5B Cl2 0.77 2.40 3.1579(18) 170.4 .
O6 H6A Cl3 0.82 2.33 3.1511(16) 178.2 .
O6 H6B Cl3 0.82 2.42 3.1924(17) 156.8 3_566
O7 H7A Cl1 0.84 2.32 3.1551(17) 174.2 3_466
O7 H7B O99 0.81 1.85 2.637(2) 162.7 .
O98 H98A O1 0.85 2.75 3.186(3) 113.7 4_576
O98 H98B O99 0.89 1.94 2.814(3) 166.0 2_456
O99 H99A Cl5 0.84 2.38 3.1886(17) 161.2 2_456
O99 H99B Cl3 0.84 2.47 3.2634(19) 156.9 2_446
